data_2227500
loop_
_publ_author_name
'Ng, Seik Weng'

_publ_section_title
;
 Monoclinic modification of
 aquadi-<i>n</i>-butylbis(pyrazine-2-carboxylato-\k^2^<i>N</i>^1^,<i>O</i>)tin(IV)
;
_journal_coeditor_code HB5604
_journal_issue 9
_journal_name_full 'Acta Crystallographica Section E'
_journal_page_first m1141
_journal_paper_doi 10.1107/S1600536810032733
_journal_volume 66
_journal_year 2010
_chemical_formula_iupac '[Sn (C4 H9)2 (C5 H3 N2 O2)2 (H2 O)]'
_chemical_formula_moiety 'C18 H26 N4 O5 Sn'
_chemical_formula_sum 'C18 H26 N4 O5 Sn'
_chemical_formula_weight 497.12
_chemical_name_systematic
;
aquadi-<i>n</i>-butylbis(pyrazine-2-carboxylato-
\k^2^<i>N</i>^1^,<i>O</i>)tin(IV)
;
_space_group_IT_number 15
_symmetry_cell_setting monoclinic
_symmetry_space_group_name_Hall '-C 2yc'
_symmetry_space_group_name_H-M 'C 1 2/c 1'
_atom_sites_solution_hydrogens geom
_atom_sites_solution_primary direct
_atom_sites_solution_secondary difmap
_audit_creation_method SHELXL-97
_cell_angle_alpha 90.00
_cell_angle_beta 119.9550(10)
_cell_angle_gamma 90.00
_cell_formula_units_Z 12
_cell_length_a 18.8872(9)
_cell_length_b 24.4940(11)
_cell_length_c 15.4417(7)
_cell_measurement_reflns_used 9879
_cell_measurement_temperature 100(2)
_cell_measurement_theta_max 28.3
_cell_measurement_theta_min 2.5
_cell_volume 6189.4(5)
_computing_cell_refinement 'SAINT (Bruker, 2009)'
_computing_data_collection 'APEX2 (Bruker, 2009)'
_computing_data_reduction 'SAINT (Bruker, 2009)'
_computing_molecular_graphics 'X-SEED (Barbour, 2001)'
_computing_publication_material 'publCIF (Westrip, 2010)'
_computing_structure_refinement 'SHELXL97 (Sheldrick, 2008)'
_computing_structure_solution 'SHELXS97 (Sheldrick, 2008)'
_diffrn_ambient_temperature 100(2)
_diffrn_measured_fraction_theta_full 0.999
_diffrn_measured_fraction_theta_max 0.999
_diffrn_measurement_device_type 'Bruker SMART APEX CCD'
_diffrn_measurement_method '\w scans'
_diffrn_radiation_monochromator graphite
_diffrn_radiation_source 'fine-focus sealed tube'
_diffrn_radiation_type MoK\a
_diffrn_radiation_wavelength 0.71073
_diffrn_reflns_av_R_equivalents 0.0324
_diffrn_reflns_av_sigmaI/netI 0.0268
_diffrn_reflns_limit_h_max 24
_diffrn_reflns_limit_h_min -24
_diffrn_reflns_limit_k_max 28
_diffrn_reflns_limit_k_min -31
_diffrn_reflns_limit_l_max 20
_diffrn_reflns_limit_l_min -20
_diffrn_reflns_number 29386
_diffrn_reflns_theta_full 27.50
_diffrn_reflns_theta_max 27.50
_diffrn_reflns_theta_min 1.50
_diffrn_standards_decay_% 0
_diffrn_standards_interval_count 0
_diffrn_standards_interval_time 0
_diffrn_standards_number 0
_exptl_absorpt_coefficient_mu 1.275
_exptl_absorpt_correction_T_max 0.8831
_exptl_absorpt_correction_T_min 0.7010
_exptl_absorpt_correction_type multi-scan
_exptl_absorpt_process_details '(SADABS; Sheldrick, 1996)'
_exptl_crystal_colour Colorless
_exptl_crystal_density_diffrn 1.600
_exptl_crystal_density_method 'not measured'
_exptl_crystal_description Irregular
_exptl_crystal_F_000 3024
_exptl_crystal_size_max 0.30
_exptl_crystal_size_mid 0.15
_exptl_crystal_size_min 0.10
_refine_diff_density_max 0.761
_refine_diff_density_min -0.504
_refine_ls_extinction_method none
_refine_ls_goodness_of_fit_ref 1.069
_refine_ls_hydrogen_treatment mixed
_refine_ls_matrix_type full
_refine_ls_number_parameters 392
_refine_ls_number_reflns 7105
_refine_ls_number_restraints 3
_refine_ls_restrained_S_all 1.069
_refine_ls_R_factor_all 0.0263
_refine_ls_R_factor_gt 0.0230
_refine_ls_shift/su_max 0.001
_refine_ls_shift/su_mean 0.001
_refine_ls_structure_factor_coef Fsqd
_refine_ls_weighting_details 'calc w=1/[\s^2^(Fo^2^)+(0.0210P)^2^+10.9233P] where P=(Fo^2^+2Fc^2^)/3'
_refine_ls_weighting_scheme calc
_refine_ls_wR_factor_gt 0.0542
_refine_ls_wR_factor_ref 0.0557
_reflns_number_gt 6558
_reflns_number_total 7105
_reflns_threshold_expression I>2\s(I)
_cod_data_source_file hb5604.cif
_cod_data_source_block I
_cod_original_sg_symbol_H-M 'C 2/c'
_cod_database_code 2227500
_cod_database_fobs_code 2227500

loop_
_symmetry_equiv_pos_as_xyz
'x, y, z'
'-x, y, -z+1/2'
'x+1/2, y+1/2, z'
'-x+1/2, y+1/2, -z+1/2'
'-x, -y, -z'
'x, -y, z-1/2'
'-x+1/2, -y+1/2, -z'
'x+1/2, -y+1/2, z-1/2'

loop_
_atom_site_type_symbol
_atom_site_label
_atom_site_fract_x
_atom_site_fract_y
_atom_site_fract_z
_atom_site_U_iso_or_equiv
_atom_site_adp_type
_atom_site_calc_flag
_atom_site_refinement_flags
_atom_site_occupancy
_atom_site_disorder_assembly
_atom_site_disorder_group
Sn Sn1 0.5000 0.271645(7) 0.2500 0.01226(5) Uani d S 1 . .
Sn Sn2 0.239913(7) 0.510838(5) 0.272022(9) 0.01172(4) Uani d . 1 . .
O O1 0.58322(8) 0.19810(5) 0.29728(10) 0.0161(3) Uani d . 1 . .
O O2 0.70784(9) 0.16107(6) 0.38196(11) 0.0211(3) Uani d . 1 . .
O O5 0.20976(8) 0.49615(6) 0.11271(10) 0.0152(3) Uani d . 1 . .
O O3 0.34167(8) 0.45819(6) 0.28122(10) 0.0153(3) Uani d . 1 . .
O O4 0.46371(9) 0.41771(6) 0.37040(10) 0.0201(3) Uani d . 1 . .
O O6 0.12665(9) 0.50371(6) -0.05210(11) 0.0206(3) Uani d . 1 . .
O O1W 0.5000 0.36578(8) 0.2500 0.0174(4) Uani d SD 1 . .
O O2W 0.19486(9) 0.55472(6) 0.36767(11) 0.0173(3) Uani d D 1 . .
N N1 0.64916(9) 0.29911(6) 0.33560(12) 0.0140(3) Uani d . 1 . .
N N2 0.81885(11) 0.31145(7) 0.42537(14) 0.0226(4) Uani d . 1 . .
N N3 0.34640(10) 0.49082(6) 0.45089(12) 0.0133(3) Uani d . 1 . .
N N4 0.47405(10) 0.45577(7) 0.63621(12) 0.0203(4) Uani d . 1 . .
N N5 0.10625(9) 0.55567(6) 0.14732(12) 0.0138(3) Uani d . 1 . .
N N6 -0.03695(10) 0.59800(7) -0.01365(13) 0.0207(4) Uani d . 1 . .
C C1 0.51096(12) 0.27551(8) 0.39390(15) 0.0160(4) Uani d . 1 . .
H H1A 0.5418 0.2429 0.4319 0.019 Uiso calc R 1 . .
H H1B 0.5446 0.3078 0.4288 0.019 Uiso calc R 1 . .
C C2 0.43280(12) 0.27860(9) 0.40007(15) 0.0196(4) Uani d . 1 . .
H H2A 0.3985 0.2463 0.3666 0.024 Uiso calc R 1 . .
H H2B 0.4016 0.3115 0.3640 0.024 Uiso calc R 1 . .
C C3 0.45043(13) 0.28089(9) 0.50854(16) 0.0228(4) Uani d . 1 . .
H H3A 0.4890 0.3112 0.5436 0.027 Uiso calc R 1 . .
H H3B 0.3989 0.2891 0.5081 0.027 Uiso calc R 1 . .
C C4 0.48623(15) 0.22850(10) 0.56649(18) 0.0304(5) Uani d . 1 . .
H H4A 0.4958 0.2327 0.6346 0.046 Uiso calc R 1 . .
H H4B 0.5381 0.2206 0.5690 0.046 Uiso calc R 1 . .
H H4C 0.4479 0.1984 0.5333 0.046 Uiso calc R 1 . .
C C5 0.66054(11) 0.20028(8) 0.34647(14) 0.0149(4) Uani d . 1 . .
C C6 0.69917(11) 0.25600(8) 0.36406(14) 0.0145(4) Uani d . 1 . .
C C7 0.78340(12) 0.26246(8) 0.40881(15) 0.0187(4) Uani d . 1 . .
H H7 0.8170 0.2308 0.4283 0.022 Uiso calc R 1 . .
C C8 0.76820(12) 0.35409(9) 0.39651(15) 0.0197(4) Uani d . 1 . .
H H8 0.7906 0.3898 0.4066 0.024 Uiso calc R 1 . .
C C9 0.68399(12) 0.34850(8) 0.35234(15) 0.0172(4) Uani d . 1 . .
H H9 0.6506 0.3802 0.3337 0.021 Uiso calc R 1 . .
C C10 0.30749(11) 0.58260(8) 0.28432(14) 0.0155(4) Uani d . 1 . .
H H10A 0.3269 0.5984 0.3515 0.019 Uiso calc R 1 . .
H H10B 0.3564 0.5717 0.2807 0.019 Uiso calc R 1 . .
C C11 0.26372(12) 0.62761(8) 0.20726(16) 0.0188(4) Uani d . 1 . .
H H11A 0.2157 0.6401 0.2116 0.023 Uiso calc R 1 . .
H H11B 0.2436 0.6125 0.1394 0.023 Uiso calc R 1 . .
C C12 0.31919(13) 0.67654(9) 0.22259(17) 0.0233(4) Uani d . 1 . .
H H12A 0.2856 0.7067 0.1785 0.028 Uiso calc R 1 . .
H H12B 0.3433 0.6893 0.2925 0.028 Uiso calc R 1 . .
C C13 0.38749(14) 0.66419(10) 0.20121(19) 0.0304(5) Uani d . 1 . .
H H13A 0.4204 0.6971 0.2122 0.046 Uiso calc R 1 . .
H H13B 0.3642 0.6523 0.1316 0.046 Uiso calc R 1 . .
H H13C 0.4221 0.6351 0.2459 0.046 Uiso calc R 1 . .
C C14 0.16848(11) 0.44272(8) 0.26816(14) 0.0150(4) Uani d . 1 . .
H H14A 0.1206 0.4567 0.2711 0.018 Uiso calc R 1 . .
H H14B 0.1476 0.4244 0.2027 0.018 Uiso calc R 1 . .
C C15 0.21022(12) 0.39971(8) 0.34983(15) 0.0185(4) Uani d . 1 . .
H H15A 0.2271 0.4166 0.4156 0.022 Uiso calc R 1 . .
H H15B 0.2601 0.3866 0.3505 0.022 Uiso calc R 1 . .
C C16 0.15458(12) 0.35109(8) 0.33474(16) 0.0213(4) Uani d . 1 . .
H H16A 0.1041 0.3642 0.3325 0.026 Uiso calc R 1 . .
H H16B 0.1388 0.3335 0.2698 0.026 Uiso calc R 1 . .
C C17 0.19607(14) 0.30907(9) 0.41807(18) 0.0273(5) Uani d . 1 . .
H H17A 0.1585 0.2787 0.4059 0.041 Uiso calc R 1 . .
H H17B 0.2109 0.3262 0.4823 0.041 Uiso calc R 1 . .
H H17C 0.2454 0.2954 0.4196 0.041 Uiso calc R 1 . .
C C18 0.40452(11) 0.44366(8) 0.36248(14) 0.0141(4) Uani d . 1 . .
C C19 0.40703(11) 0.45937(7) 0.45834(14) 0.0134(4) Uani d . 1 . .
C C20 0.47023(12) 0.44212(8) 0.55007(14) 0.0169(4) Uani d . 1 . .
H H20 0.5122 0.4199 0.5518 0.020 Uiso calc R 1 . .
C C21 0.41298(13) 0.48679(8) 0.62802(15) 0.0193(4) Uani d . 1 . .
H H21A 0.4130 0.4972 0.6873 0.023 Uiso calc R 1 . .
C C22 0.34938(12) 0.50456(8) 0.53674(15) 0.0161(4) Uani d . 1 . .
H H22A 0.3074 0.5267 0.5351 0.019 Uiso calc R 1 . .
C C23 0.14592(11) 0.51309(8) 0.03584(14) 0.0144(4) Uani d . 1 . .
C C24 0.08750(11) 0.54742(8) 0.05262(14) 0.0136(4) Uani d . 1 . .
C C25 0.01660(12) 0.56846(8) -0.02682(15) 0.0175(4) Uani d . 1 . .
H H25 0.0056 0.5617 -0.0930 0.021 Uiso calc R 1 . .
C C26 -0.01696(12) 0.60683(8) 0.08106(16) 0.0197(4) Uani d . 1 . .
H H26 -0.0525 0.6283 0.0941 0.024 Uiso calc R 1 . .
C C27 0.05379(12) 0.58593(8) 0.16149(15) 0.0175(4) Uani d . 1 . .
H H27 0.0651 0.5932 0.2276 0.021 Uiso calc R 1 . .
H H1 0.4900(17) 0.3856(10) 0.2865(18) 0.035(7) Uiso d D 1 . .
H H21 0.1969(15) 0.5884(7) 0.3783(18) 0.023(6) Uiso d D 1 . .
H H22 0.1695(16) 0.5391(11) 0.392(2) 0.036(8) Uiso d D 1 . .

loop_
_atom_site_aniso_label
_atom_site_aniso_U_11
_atom_site_aniso_U_22
_atom_site_aniso_U_33
_atom_site_aniso_U_12
_atom_site_aniso_U_13
_atom_site_aniso_U_23
Sn1 0.01380(9) 0.01078(9) 0.01431(9) 0.000 0.00861(7) 0.000
Sn2 0.01378(6) 0.01148(7) 0.01148(7) 0.00100(5) 0.00750(5) 0.00075(4)
O1 0.0156(6) 0.0120(6) 0.0214(7) -0.0005(5) 0.0098(6) -0.0008(5)
O2 0.0192(7) 0.0133(7) 0.0297(8) 0.0028(6) 0.0113(6) 0.0005(6)
O5 0.0153(6) 0.0182(7) 0.0129(7) 0.0039(5) 0.0077(5) 0.0007(5)
O3 0.0165(6) 0.0171(7) 0.0129(6) 0.0032(5) 0.0078(5) 0.0010(5)
O4 0.0201(7) 0.0234(8) 0.0163(7) 0.0076(6) 0.0088(6) 0.0002(6)
O6 0.0226(7) 0.0264(8) 0.0140(7) 0.0073(6) 0.0101(6) 0.0009(6)
O1W 0.0261(10) 0.0114(9) 0.0230(11) 0.000 0.0185(9) 0.000
O2W 0.0259(7) 0.0129(7) 0.0204(7) 0.0005(6) 0.0171(6) 0.0002(6)
N1 0.0156(7) 0.0131(8) 0.0142(8) -0.0011(6) 0.0081(6) 0.0002(6)
N2 0.0188(8) 0.0228(9) 0.0262(10) -0.0029(7) 0.0112(8) -0.0019(7)
N3 0.0150(7) 0.0137(8) 0.0121(8) -0.0015(6) 0.0076(6) -0.0005(6)
N4 0.0207(8) 0.0243(9) 0.0141(8) 0.0004(7) 0.0073(7) 0.0008(7)
N5 0.0139(7) 0.0132(8) 0.0150(8) 0.0003(6) 0.0079(6) -0.0002(6)
N6 0.0176(8) 0.0201(9) 0.0221(9) 0.0046(7) 0.0082(7) 0.0015(7)
C1 0.0172(9) 0.0173(10) 0.0150(9) 0.0005(7) 0.0092(8) 0.0008(7)
C2 0.0185(9) 0.0259(11) 0.0176(10) 0.0037(8) 0.0115(8) 0.0034(8)
C3 0.0261(11) 0.0272(11) 0.0207(10) 0.0049(9) 0.0160(9) 0.0015(9)
C4 0.0325(12) 0.0380(14) 0.0298(12) 0.0097(10) 0.0225(11) 0.0102(10)
C5 0.0170(9) 0.0151(9) 0.0159(9) -0.0003(7) 0.0106(8) -0.0016(7)
C6 0.0164(9) 0.0156(9) 0.0138(9) -0.0005(7) 0.0092(7) -0.0010(7)
C7 0.0161(9) 0.0176(10) 0.0222(10) 0.0001(7) 0.0095(8) -0.0006(8)
C8 0.0200(10) 0.0178(10) 0.0210(10) -0.0056(8) 0.0099(8) -0.0010(8)
C9 0.0202(9) 0.0139(9) 0.0177(10) -0.0021(7) 0.0096(8) -0.0001(7)
C10 0.0156(9) 0.0152(9) 0.0153(9) -0.0003(7) 0.0074(7) 0.0012(7)
C11 0.0172(9) 0.0173(10) 0.0221(10) 0.0006(7) 0.0099(8) 0.0047(8)
C12 0.0236(10) 0.0176(10) 0.0294(12) -0.0025(8) 0.0139(9) 0.0052(9)
C13 0.0238(11) 0.0314(13) 0.0398(14) -0.0001(9) 0.0188(10) 0.0135(11)
C14 0.0138(8) 0.0148(9) 0.0154(9) -0.0013(7) 0.0065(7) -0.0002(7)
C15 0.0185(9) 0.0152(9) 0.0181(10) -0.0031(7) 0.0065(8) 0.0010(8)
C16 0.0192(9) 0.0175(10) 0.0235(11) -0.0048(8) 0.0078(8) 0.0014(8)
C17 0.0302(12) 0.0187(11) 0.0303(12) -0.0039(9) 0.0130(10) 0.0035(9)
C18 0.0169(9) 0.0116(9) 0.0147(9) -0.0007(7) 0.0086(8) -0.0008(7)
C19 0.0146(8) 0.0115(9) 0.0149(9) -0.0023(7) 0.0081(7) -0.0004(7)
C20 0.0170(9) 0.0171(10) 0.0152(9) 0.0016(7) 0.0071(8) 0.0006(7)
C21 0.0225(10) 0.0228(10) 0.0135(9) -0.0019(8) 0.0097(8) -0.0014(8)
C22 0.0169(9) 0.0181(9) 0.0157(9) -0.0017(7) 0.0099(8) -0.0025(7)
C23 0.0159(9) 0.0134(9) 0.0158(9) 0.0010(7) 0.0092(8) 0.0010(7)
C24 0.0146(8) 0.0114(9) 0.0157(9) -0.0017(7) 0.0083(7) 0.0000(7)
C25 0.0173(9) 0.0184(10) 0.0163(9) 0.0013(7) 0.0079(8) 0.0007(8)
C26 0.0176(9) 0.0184(10) 0.0249(11) 0.0024(8) 0.0121(8) -0.0017(8)
C27 0.0179(9) 0.0178(10) 0.0193(10) 0.0010(8) 0.0112(8) -0.0018(8)

loop_
_atom_type_symbol
_atom_type_description
_atom_type_scat_dispersion_real
_atom_type_scat_dispersion_imag
_atom_type_scat_source
C C 0.0033 0.0016 'International Tables Vol C Tables 4.2.6.8 and 6.1.1.4'
H H 0.0000 0.0000 'International Tables Vol C Tables 4.2.6.8 and 6.1.1.4'
N N 0.0061 0.0033 'International Tables Vol C Tables 4.2.6.8 and 6.1.1.4'
O O 0.0106 0.0060 'International Tables Vol C Tables 4.2.6.8 and 6.1.1.4'
Sn Sn -0.6537 1.4246 'International Tables Vol C Tables 4.2.6.8 and 6.1.1.4'

loop_
_geom_angle_atom_site_label_1
_geom_angle_atom_site_label_2
_geom_angle_atom_site_label_3
_geom_angle_site_symmetry_1
_geom_angle_site_symmetry_3
_geom_angle
_geom_angle_publ_flag
C1 Sn1 C1 . 2_655 174.90(10) n
C1 Sn1 O1 . 2_655 93.56(6) ?
C1 Sn1 O1 2_655 2_655 90.50(6) ?
C1 Sn1 O1 . . 90.50(6) ?
C1 Sn1 O1 2_655 . 93.56(6) ?
O1 Sn1 O1 2_655 . 74.22(7) ?
C1 Sn1 O1W . . 87.45(5) ?
C1 Sn1 O1W 2_655 . 87.45(5) ?
O1 Sn1 O1W 2_655 . 142.89(3) ?
O1 Sn1 O1W . . 142.89(3) ?
C1 Sn1 N1 . . 86.58(6) ?
C1 Sn1 N1 2_655 . 92.07(6) ?
O1 Sn1 N1 2_655 . 142.51(5) ?
O1 Sn1 N1 . . 68.29(5) ?
O1W Sn1 N1 . . 74.60(4) ?
C1 Sn1 N1 . 2_655 92.07(6) ?
C1 Sn1 N1 2_655 2_655 86.58(6) ?
O1 Sn1 N1 2_655 2_655 68.29(5) ?
O1 Sn1 N1 . 2_655 142.51(5) ?
O1W Sn1 N1 . 2_655 74.60(4) ?
N1 Sn1 N1 . 2_655 149.20(7) ?
C10 Sn2 C14 . . 174.60(10) n
C10 Sn2 O5 . . 92.44(6) ?
C14 Sn2 O5 . . 91.90(6) ?
C10 Sn2 O3 . . 90.71(6) ?
C14 Sn2 O3 . . 93.54(6) ?
O5 Sn2 O3 . . 73.84(5) ?
C10 Sn2 O2W . . 87.39(6) ?
C14 Sn2 O2W . . 87.24(6) ?
O5 Sn2 O2W . . 143.00(5) ?
O3 Sn2 O2W . . 143.16(5) ?
C10 Sn2 N3 . . 87.01(6) ?
C14 Sn2 N3 . . 91.49(6) ?
O5 Sn2 N3 . . 142.24(5) ?
O3 Sn2 N3 . . 68.42(5) ?
O2W Sn2 N3 . . 74.74(5) ?
C10 Sn2 N5 . . 92.04(6) ?
C14 Sn2 N5 . . 86.64(6) ?
O5 Sn2 N5 . . 68.17(5) ?
O3 Sn2 N5 . . 141.98(5) ?
O2W Sn2 N5 . . 74.85(5) ?
N3 Sn2 N5 . . 149.59(5) ?
C5 O1 Sn1 . . 124.61(12) ?
C23 O5 Sn2 . . 124.90(12) ?
C18 O3 Sn2 . . 124.50(12) ?
Sn1 O1W H1 . . 125.6(19) ?
Sn2 O2W H21 . . 126.0(17) ?
Sn2 O2W H22 . . 124(2) ?
H21 O2W H22 . . 110(3) ?
C6 N1 C9 . . 116.87(16) ?
C6 N1 Sn1 . . 112.39(12) ?
C9 N1 Sn1 . . 130.68(13) ?
C8 N2 C7 . . 115.62(17) ?
C19 N3 C22 . . 116.63(16) ?
C19 N3 Sn2 . . 112.74(12) ?
C22 N3 Sn2 . . 130.56(13) ?
C21 N4 C20 . . 115.68(17) ?
C24 N5 C27 . . 116.65(17) ?
C24 N5 Sn2 . . 112.63(12) ?
C27 N5 Sn2 . . 130.72(13) ?
C26 N6 C25 . . 115.64(17) ?
C2 C1 Sn1 . . 118.29(13) ?
C2 C1 H1A . . 107.7 ?
Sn1 C1 H1A . . 107.7 ?
C2 C1 H1B . . 107.7 ?
Sn1 C1 H1B . . 107.7 ?
H1A C1 H1B . . 107.1 ?
C1 C2 C3 . . 112.30(17) ?
C1 C2 H2A . . 109.1 ?
C3 C2 H2A . . 109.1 ?
C1 C2 H2B . . 109.1 ?
C3 C2 H2B . . 109.1 ?
H2A C2 H2B . . 107.9 ?
C4 C3 C2 . . 113.71(18) ?
C4 C3 H3A . . 108.8 ?
C2 C3 H3A . . 108.8 ?
C4 C3 H3B . . 108.8 ?
C2 C3 H3B . . 108.8 ?
H3A C3 H3B . . 107.7 ?
C3 C4 H4A . . 109.5 ?
C3 C4 H4B . . 109.5 ?
H4A C4 H4B . . 109.5 ?
C3 C4 H4C . . 109.5 ?
H4A C4 H4C . . 109.5 ?
H4B C4 H4C . . 109.5 ?
O2 C5 O1 . . 126.44(18) ?
O2 C5 C6 . . 116.45(17) ?
O1 C5 C6 . . 117.11(17) ?
N1 C6 C7 . . 121.23(18) ?
N1 C6 C5 . . 117.21(16) ?
C7 C6 C5 . . 121.55(17) ?
N2 C7 C6 . . 122.49(19) ?
N2 C7 H7 . . 118.8 ?
C6 C7 H7 . . 118.8 ?
N2 C8 C9 . . 122.76(19) ?
N2 C8 H8 . . 118.6 ?
C9 C8 H8 . . 118.6 ?
N1 C9 C8 . . 121.03(19) ?
N1 C9 H9 . . 119.5 ?
C8 C9 H9 . . 119.5 ?
C11 C10 Sn2 . . 117.40(13) ?
C11 C10 H10A . . 108.0 ?
Sn2 C10 H10A . . 108.0 ?
C11 C10 H10B . . 108.0 ?
Sn2 C10 H10B . . 108.0 ?
H10A C10 H10B . . 107.2 ?
C10 C11 C12 . . 112.47(17) ?
C10 C11 H11A . . 109.1 ?
C12 C11 H11A . . 109.1 ?
C10 C11 H11B . . 109.1 ?
C12 C11 H11B . . 109.1 ?
H11A C11 H11B . . 107.8 ?
C13 C12 C11 . . 113.71(19) ?
C13 C12 H12A . . 108.8 ?
C11 C12 H12A . . 108.8 ?
C13 C12 H12B . . 108.8 ?
C11 C12 H12B . . 108.8 ?
H12A C12 H12B . . 107.7 ?
C12 C13 H13A . . 109.5 ?
C12 C13 H13B . . 109.5 ?
H13A C13 H13B . . 109.5 ?
C12 C13 H13C . . 109.5 ?
H13A C13 H13C . . 109.5 ?
H13B C13 H13C . . 109.5 ?
C15 C14 Sn2 . . 117.36(13) ?
C15 C14 H14A . . 108.0 ?
Sn2 C14 H14A . . 108.0 ?
C15 C14 H14B . . 108.0 ?
Sn2 C14 H14B . . 108.0 ?
H14A C14 H14B . . 107.2 ?
C14 C15 C16 . . 112.34(16) ?
C14 C15 H15A . . 109.1 ?
C16 C15 H15A . . 109.1 ?
C14 C15 H15B . . 109.1 ?
C16 C15 H15B . . 109.1 ?
H15A C15 H15B . . 107.9 ?
C17 C16 C15 . . 111.92(17) ?
C17 C16 H16A . . 109.2 ?
C15 C16 H16A . . 109.2 ?
C17 C16 H16B . . 109.2 ?
C15 C16 H16B . . 109.2 ?
H16A C16 H16B . . 107.9 ?
C16 C17 H17A . . 109.5 ?
C16 C17 H17B . . 109.5 ?
H17A C17 H17B . . 109.5 ?
C16 C17 H17C . . 109.5 ?
H17A C17 H17C . . 109.5 ?
H17B C17 H17C . . 109.5 ?
O4 C18 O3 . . 126.31(18) ?
O4 C18 C19 . . 116.75(17) ?
O3 C18 C19 . . 116.94(16) ?
N3 C19 C20 . . 121.82(17) ?
N3 C19 C18 . . 117.20(16) ?
C20 C19 C18 . . 120.98(17) ?
N4 C20 C19 . . 122.09(18) ?
N4 C20 H20 . . 119.0 ?
C19 C20 H20 . . 119.0 ?
N4 C21 C22 . . 122.94(18) ?
N4 C21 H21A . . 118.5 ?
C22 C21 H21A . . 118.5 ?
N3 C22 C21 . . 120.84(18) ?
N3 C22 H22A . . 119.6 ?
C21 C22 H22A . . 119.6 ?
O6 C23 O5 . . 125.95(17) ?
O6 C23 C24 . . 116.85(17) ?
O5 C23 C24 . . 117.20(17) ?
N5 C24 C25 . . 121.52(17) ?
N5 C24 C23 . . 117.05(16) ?
C25 C24 C23 . . 121.41(17) ?
N6 C25 C24 . . 122.37(18) ?
N6 C25 H25 . . 118.8 ?
C24 C25 H25 . . 118.8 ?
N6 C26 C27 . . 122.66(18) ?
N6 C26 H26 . . 118.7 ?
C27 C26 H26 . . 118.7 ?
N5 C27 C26 . . 121.14(18) ?
N5 C27 H27 . . 119.4 ?
C26 C27 H27 . . 119.4 ?

loop_
_geom_bond_atom_site_label_1
_geom_bond_atom_site_label_2
_geom_bond_site_symmetry_2
_geom_bond_distance
_geom_bond_publ_flag
Sn1 C1 . 2.129(2) yes
Sn1 C1 2_655 2.129(2) ?
Sn1 O1 2_655 2.2590(13) ?
Sn1 O1 . 2.2590(13) y
Sn1 O1W . 2.306(2) y
Sn1 N1 . 2.5333(15) y
Sn1 N1 2_655 2.5333(15) ?
Sn2 C10 . 2.124(2) yes
Sn2 C14 . 2.128(2) yes
Sn2 O5 . 2.2598(13) y
Sn2 O3 . 2.2593(13) y
Sn2 O2W . 2.3056(13) y
Sn2 N3 . 2.5232(16) y
Sn2 N5 . 2.5362(16) y
O1 C5 . 1.267(2) ?
O2 C5 . 1.238(2) ?
O5 C23 . 1.267(2) ?
O3 C18 . 1.274(2) ?
O4 C18 . 1.238(2) ?
O6 C23 . 1.239(2) ?
O1W H1 . 0.833(16) ?
O2W H21 . 0.839(16) ?
O2W H22 . 0.838(17) ?
N1 C6 . 1.336(2) ?
N1 C9 . 1.339(2) ?
N2 C8 . 1.334(3) ?
N2 C7 . 1.335(3) ?
N3 C19 . 1.337(2) ?
N3 C22 . 1.341(2) ?
N4 C21 . 1.334(3) ?
N4 C20 . 1.338(3) ?
N5 C24 . 1.337(2) ?
N5 C27 . 1.340(2) ?
N6 C26 . 1.333(3) ?
N6 C25 . 1.339(3) ?
C1 C2 . 1.528(3) ?
C1 H1A . 0.9900 ?
C1 H1B . 0.9900 ?
C2 C3 . 1.537(3) ?
C2 H2A . 0.9900 ?
C2 H2B . 0.9900 ?
C3 C4 . 1.517(3) ?
C3 H3A . 0.9900 ?
C3 H3B . 0.9900 ?
C4 H4A . 0.9800 ?
C4 H4B . 0.9800 ?
C4 H4C . 0.9800 ?
C5 C6 . 1.507(3) ?
C6 C7 . 1.391(3) ?
C7 H7 . 0.9500 ?
C8 C9 . 1.389(3) ?
C8 H8 . 0.9500 ?
C9 H9 . 0.9500 ?
C10 C11 . 1.527(3) ?
C10 H10A . 0.9900 ?
C10 H10B . 0.9900 ?
C11 C12 . 1.530(3) ?
C11 H11A . 0.9900 ?
C11 H11B . 0.9900 ?
C12 C13 . 1.513(3) ?
C12 H12A . 0.9900 ?
C12 H12B . 0.9900 ?
C13 H13A . 0.9800 ?
C13 H13B . 0.9800 ?
C13 H13C . 0.9800 ?
C14 C15 . 1.526(3) ?
C14 H14A . 0.9900 ?
C14 H14B . 0.9900 ?
C15 C16 . 1.527(3) ?
C15 H15A . 0.9900 ?
C15 H15B . 0.9900 ?
C16 C17 . 1.524(3) ?
C16 H16A . 0.9900 ?
C16 H16B . 0.9900 ?
C17 H17A . 0.9800 ?
C17 H17B . 0.9800 ?
C17 H17C . 0.9800 ?
C18 C19 . 1.507(3) ?
C19 C20 . 1.386(3) ?
C20 H20 . 0.9500 ?
C21 C22 . 1.389(3) ?
C21 H21A . 0.9500 ?
C22 H22A . 0.9500 ?
C23 C24 . 1.509(3) ?
C24 C25 . 1.387(3) ?
C25 H25 . 0.9500 ?
C26 C27 . 1.390(3) ?
C26 H26 . 0.9500 ?
C27 H27 . 0.9500 ?

loop_
_geom_hbond_atom_site_label_D
_geom_hbond_atom_site_label_H
_geom_hbond_atom_site_label_A
_geom_hbond_site_symmetry_A
_geom_hbond_distance_DH
_geom_hbond_distance_HA
_geom_hbond_distance_DA
_geom_hbond_angle_DHA
_geom_hbond_publ_flag
O1w H1 O4 . 0.83(2) 1.79(2) 2.611(2) 170(3) yes
O2w H21 O2 3_455 0.84(2) 1.79(2) 2.616(2) 168(2) yes
O2w H22 O6 6_566 0.84(2) 1.79(2) 2.615(2) 170(3) yes

loop_
_geom_torsion_atom_site_label_1
_geom_torsion_atom_site_label_2
_geom_torsion_atom_site_label_3
_geom_torsion_atom_site_label_4
_geom_torsion_site_symmetry_1
_geom_torsion_site_symmetry_2
_geom_torsion_site_symmetry_3
_geom_torsion_site_symmetry_4
_geom_torsion
_geom_torsion_publ_flag
C1 Sn1 O1 C5 . . . . -81.98(15) ?
C1 Sn1 O1 C5 2_655 . . . 94.95(15) ?
O1 Sn1 O1 C5 2_655 . . . -175.54(17) ?
O1W Sn1 O1 C5 . . . . 4.46(17) ?
N1 Sn1 O1 C5 . . . . 4.14(14) ?
N1 Sn1 O1 C5 2_655 . . . -176.03(13) ?
C10 Sn2 O5 C23 . . . . -92.57(15) ?
C14 Sn2 O5 C23 . . . . 84.26(15) ?
O3 Sn2 O5 C23 . . . . 177.40(16) ?
O2W Sn2 O5 C23 . . . . -3.67(19) ?
N3 Sn2 O5 C23 . . . . 179.15(13) ?
N5 Sn2 O5 C23 . . . . -1.36(14) ?
C10 Sn2 O3 C18 . . . . 83.97(15) ?
C14 Sn2 O3 C18 . . . . -92.74(15) ?
O5 Sn2 O3 C18 . . . . 176.31(15) ?
O2W Sn2 O3 C18 . . . . -2.62(19) ?
N3 Sn2 O3 C18 . . . . -2.54(14) ?
N5 Sn2 O3 C18 . . . . 178.18(13) ?
C1 Sn1 N1 C6 . . . . 91.88(13) ?
C1 Sn1 N1 C6 2_655 . . . -93.04(13) ?
O1 Sn1 N1 C6 2_655 . . . 0.48(17) ?
O1 Sn1 N1 C6 . . . . -0.03(12) ?
O1W Sn1 N1 C6 . . . . -179.83(13) ?
N1 Sn1 N1 C6 2_655 . . . -179.83(13) ?
C1 Sn1 N1 C9 . . . . -91.14(17) ?
C1 Sn1 N1 C9 2_655 . . . 83.95(17) ?
O1 Sn1 N1 C9 2_655 . . . 177.47(14) ?
O1 Sn1 N1 C9 . . . . 176.96(18) ?
O1W Sn1 N1 C9 . . . . -2.84(15) ?
N1 Sn1 N1 C9 2_655 . . . -2.84(15) ?
C10 Sn2 N3 C19 . . . . -92.41(13) ?
C14 Sn2 N3 C19 . . . . 92.76(13) ?
O5 Sn2 N3 C19 . . . . -2.27(17) ?
O3 Sn2 N3 C19 . . . . -0.46(12) ?
O2W Sn2 N3 C19 . . . . 179.49(13) ?
N5 Sn2 N3 C19 . . . . 178.66(11) ?
C10 Sn2 N3 C22 . . . . 90.84(17) ?
C14 Sn2 N3 C22 . . . . -84.00(17) ?
O5 Sn2 N3 C22 . . . . -179.03(14) ?
O3 Sn2 N3 C22 . . . . -177.22(17) ?
O2W Sn2 N3 C22 . . . . 2.73(16) ?
N5 Sn2 N3 C22 . . . . 1.9(2) ?
C10 Sn2 N5 C24 . . . . 91.76(13) ?
C14 Sn2 N5 C24 . . . . -93.45(13) ?
O5 Sn2 N5 C24 . . . . -0.05(12) ?
O3 Sn2 N5 C24 . . . . -1.99(17) ?
O2W Sn2 N5 C24 . . . . 178.51(13) ?
N3 Sn2 N5 C24 . . . . 179.33(11) ?
C10 Sn2 N5 C27 . . . . -87.34(17) ?
C14 Sn2 N5 C27 . . . . 87.45(17) ?
O5 Sn2 N5 C27 . . . . -179.16(18) ?
O3 Sn2 N5 C27 . . . . 178.90(14) ?
O2W Sn2 N5 C27 . . . . -0.60(16) ?
N3 Sn2 N5 C27 . . . . 0.2(2) ?
O1 Sn1 C1 C2 2_655 . . . -54.71(15) ?
O1 Sn1 C1 C2 . . . . -128.93(15) ?
O1W Sn1 C1 C2 . . . . 88.14(15) ?
N1 Sn1 C1 C2 . . . . 162.85(15) ?
N1 Sn1 C1 C2 2_655 . . . 13.66(15) ?
Sn1 C1 C2 C3 . . . . 179.73(14) ?
C1 C2 C3 C4 . . . . -68.0(2) ?
Sn1 O1 C5 O2 . . . . 172.50(15) ?
Sn1 O1 C5 C6 . . . . -7.3(2) ?
C9 N1 C6 C7 . . . . -0.1(3) ?
Sn1 N1 C6 C7 . . . . 177.36(14) ?
C9 N1 C6 C5 . . . . 179.39(16) ?
Sn1 N1 C6 C5 . . . . -3.17(19) ?
O2 C5 C6 N1 . . . . -173.10(17) ?
O1 C5 C6 N1 . . . . 6.7(2) ?
O2 C5 C6 C7 . . . . 6.4(3) ?
O1 C5 C6 C7 . . . . -173.81(17) ?
C8 N2 C7 C6 . . . . 0.2(3) ?
N1 C6 C7 N2 . . . . -0.3(3) ?
C5 C6 C7 N2 . . . . -179.77(18) ?
C7 N2 C8 C9 . . . . 0.2(3) ?
C6 N1 C9 C8 . . . . 0.5(3) ?
Sn1 N1 C9 C8 . . . . -176.36(14) ?
N2 C8 C9 N1 . . . . -0.6(3) ?
O5 Sn2 C10 C11 . . . . 55.92(15) ?
O3 Sn2 C10 C11 . . . . 129.77(14) ?
O2W Sn2 C10 C11 . . . . -87.04(15) ?
N3 Sn2 C10 C11 . . . . -161.89(15) ?
N5 Sn2 C10 C11 . . . . -12.31(15) ?
Sn2 C10 C11 C12 . . . . -178.77(14) ?
C10 C11 C12 C13 . . . . 68.0(2) ?
O5 Sn2 C14 C15 . . . . 125.86(14) ?
O3 Sn2 C14 C15 . . . . 51.94(14) ?
O2W Sn2 C14 C15 . . . . -91.17(14) ?
N3 Sn2 C14 C15 . . . . -16.53(15) ?
N5 Sn2 C14 C15 . . . . -166.15(15) ?
Sn2 C14 C15 C16 . . . . -175.97(13) ?
C14 C15 C16 C17 . . . . -178.56(18) ?
Sn2 O3 C18 O4 . . . . -175.31(15) ?
Sn2 O3 C18 C19 . . . . 4.9(2) ?
C22 N3 C19 C20 . . . . -0.5(3) ?
Sn2 N3 C19 C20 . . . . -177.75(14) ?
C22 N3 C19 C18 . . . . -179.94(16) ?
Sn2 N3 C19 C18 . . . . 2.8(2) ?
O4 C18 C19 N3 . . . . 175.18(17) ?
O3 C18 C19 N3 . . . . -5.0(2) ?
O4 C18 C19 C20 . . . . -4.3(3) ?
O3 C18 C19 C20 . . . . 175.54(17) ?
C21 N4 C20 C19 . . . . 0.3(3) ?
N3 C19 C20 N4 . . . . 0.2(3) ?
C18 C19 C20 N4 . . . . 179.64(18) ?
C20 N4 C21 C22 . . . . -0.5(3) ?
C19 N3 C22 C21 . . . . 0.3(3) ?
Sn2 N3 C22 C21 . . . . 176.94(14) ?
N4 C21 C22 N3 . . . . 0.3(3) ?
Sn2 O5 C23 O6 . . . . -176.99(15) ?
Sn2 O5 C23 C24 . . . . 2.4(2) ?
C27 N5 C24 C25 . . . . -1.0(3) ?
Sn2 N5 C24 C25 . . . . 179.77(14) ?
C27 N5 C24 C23 . . . . -179.62(16) ?
Sn2 N5 C24 C23 . . . . 1.1(2) ?
O6 C23 C24 N5 . . . . 177.18(17) ?
O5 C23 C24 N5 . . . . -2.3(3) ?
O6 C23 C24 C25 . . . . -1.4(3) ?
O5 C23 C24 C25 . . . . 179.07(18) ?
C26 N6 C25 C24 . . . . 1.3(3) ?
N5 C24 C25 N6 . . . . -0.1(3) ?
C23 C24 C25 N6 . . . . 178.49(18) ?
C25 N6 C26 C27 . . . . -1.4(3) ?
C24 N5 C27 C26 . . . . 0.9(3) ?
Sn2 N5 C27 C26 . . . . 179.93(14) ?
N6 C26 C27 N5 . . . . 0.4(3) ?
